data_7709149
loop_
_publ_author_name
'Itabashi, Takayuki'
'Arashiba, Kazuya'
'Kuriyama, Shogo'
'Nishibayashi, Yoshiaki'

_publ_section_title
;
 Reactivity of molybdenum-nitride complex bearing pyridine-based PNP-type
 pincer ligand toward carbon-centered electrophiles.
;
_journal_issue 5
_journal_name_full 'Dalton transactions (Cambridge, England : 2003)'
_journal_page_first 1946
_journal_page_last 1954
_journal_paper_doi 10.1039/d1dt03952k
_journal_volume 51
_journal_year 2022
_chemical_absolute_configuration ad
_chemical_formula_moiety 'C61 H66 B F27 Mo N2 O3 P2 S'
_chemical_formula_sum 'C61 H66 B F27 Mo N2 O3 P2 S'
_chemical_formula_weight 1588.92
_space_group_crystal_system monoclinic
_space_group_IT_number 9
_space_group_name_Hall 'C -2yc'
_space_group_name_H-M_alt 'C 1 c 1'
_atom_sites_solution_hydrogens geom
_atom_sites_solution_primary direct
_atom_sites_solution_secondary difmap
_audit_update_record
;
2021-11-19 deposited with the CCDC.	2021-12-22 downloaded from the CCDC.
;
_cell_angle_alpha 90.0000
_cell_angle_beta 95.4900(18)
_cell_angle_gamma 90.0000
_cell_formula_units_Z 4
_cell_length_a 19.6528(4)
_cell_length_b 18.6233(3)
_cell_length_c 19.0075(4)
_cell_measurement_reflns_used 13247
_cell_measurement_temperature 93
_cell_measurement_theta_max 31.33
_cell_measurement_theta_min 1.91
_cell_volume 6924.8(2)
_computing_cell_refinement 'CrysAlisPro 1.171.41.99a (Rigaku OD, 2021)'
_computing_data_collection 'CrysAlisPro 1.171.41.99a (Rigaku OD, 2021)'
_computing_data_reduction 'CrysAlisPro 1.171.41.99a (Rigaku OD, 2021)'
_computing_molecular_graphics 'CrystalStructure 4.3'
_computing_publication_material 'CrystalStructure 4.3 (Rigaku, 2019)'
_computing_structure_refinement 'SHELXL Version 2016/6 (Sheldrick, 2008)'
_computing_structure_solution 'SHELXS Version 2013/1 (Sheldrick, 2008)'
_diffrn_ambient_temperature 93
_diffrn_detector_area_resol_mean 10.000
_diffrn_measured_fraction_theta_full 0.994
_diffrn_measured_fraction_theta_max 0.783
_diffrn_measurement_device_type 'Rigaku XtaLAB Synergy'
_diffrn_measurement_method \w
_diffrn_radiation_type 'Mo K\a'
_diffrn_radiation_wavelength 0.71073
_diffrn_reflns_av_R_equivalents 0.0299
_diffrn_reflns_av_unetI/netI 0.0446
_diffrn_reflns_Laue_measured_fraction_full 0.994
_diffrn_reflns_Laue_measured_fraction_max 0.783
_diffrn_reflns_limit_h_max 27
_diffrn_reflns_limit_h_min -23
_diffrn_reflns_limit_k_max 24
_diffrn_reflns_limit_k_min -26
_diffrn_reflns_limit_l_max 23
_diffrn_reflns_limit_l_min -24
_diffrn_reflns_number 22733
_diffrn_reflns_point_group_measured_fraction_full 0.994
_diffrn_reflns_point_group_measured_fraction_max 0.783
_diffrn_reflns_theta_full 25.242
_diffrn_reflns_theta_max 30.977
_diffrn_reflns_theta_min 1.795
_diffrn_standards_number 0
_exptl_absorpt_coefficient_mu 0.382
_exptl_absorpt_correction_T_max 1.000
_exptl_absorpt_correction_T_min 0.961
_exptl_absorpt_correction_type multi-scan
_exptl_absorpt_process_details
;
CrysAlisPro 1.171.41.99a (Rigaku Oxford Diffraction, 2021)
Empirical absorption correction using spherical harmonics,
implemented in SCALE3 ABSPACK scaling algorithm.
;
_exptl_crystal_colour green
_exptl_crystal_density_diffrn 1.524
_exptl_crystal_density_method 'not measured'
_exptl_crystal_description block
_exptl_crystal_F_000 3224.00
_exptl_crystal_size_max 0.184
_exptl_crystal_size_mid 0.138
_exptl_crystal_size_min 0.060
_refine_diff_density_max 1.78
_refine_diff_density_min -0.58
_refine_ls_abs_structure_details
;
 No quotients, so Flack parameter determined by classical intensity fit
;
_refine_ls_abs_structure_Flack 0.00000
_refine_ls_extinction_method none
_refine_ls_goodness_of_fit_ref 1.033
_refine_ls_hydrogen_treatment constr
_refine_ls_number_parameters 890
_refine_ls_number_reflns 13444
_refine_ls_number_restraints 2
_refine_ls_R_factor_all 0.0677
_refine_ls_R_factor_gt 0.0630
_refine_ls_shift/su_max 0.000
_refine_ls_structure_factor_coef Fsqd
_refine_ls_weighting_details 'w = 1/[\s^2^(Fo^2^)+(0.1242P)^2^+5.4329P] where P=(Fo^2^+2Fc^2^)/3'
_refine_ls_weighting_scheme calc
_refine_ls_wR_factor_gt 0.1626
_refine_ls_wR_factor_ref 0.1670
_reflns_Friedel_coverage 0.999
_reflns_Friedel_fraction_full 0.994
_reflns_Friedel_fraction_max 0.783
_reflns_number_gt 12337
_reflns_number_total 13444
_reflns_threshold_expression F^2^>2.0\s(F^2^)
_cod_data_source_file d1dt03952k2.cif
_cod_data_source_block 2
_cod_depositor_comments 'Adding full bibliography for 7709149--7709156.cif.'
_cod_database_code 7709149

loop_
_space_group_symop_id
_space_group_symop_operation_xyz
1 +X,+Y,+Z
2 +X,-Y,1/2+Z
3 1/2+X,1/2+Y,+Z
4 1/2+X,1/2-Y,1/2+Z

loop_
_atom_site_label
_atom_site_type_symbol
_atom_site_fract_x
_atom_site_fract_y
_atom_site_fract_z
_atom_site_U_iso_or_equiv
_atom_site_adp_type
_atom_site_occupancy
_atom_site_site_symmetry_order
_atom_site_calc_flag
_atom_site_refinement_flags_posn
_atom_site_refinement_flags_adp
_atom_site_refinement_flags_occupancy
_atom_site_disorder_assembly
_atom_site_disorder_group
Mo1 Mo 0.58523(2) 0.07222(2) 0.41034(2) 0.02694(13) Uani 1 1 d . . . . .
S1 S 0.51218(10) 0.06247(11) 0.58219(10) 0.0444(4) Uani 1 1 d . . . . .
P1 P 0.46489(9) 0.05498(10) 0.34322(9) 0.0359(4) Uani 1 1 d . . . . .
P2 P 0.69631(8) 0.03120(10) 0.47980(9) 0.0354(4) Uani 1 1 d . . . . .
F1 F 0.4517(3) 0.1873(3) 0.5699(3) 0.0577(11) Uani 1 1 d . . . . .
F2 F 0.5556(3) 0.1946(4) 0.6147(3) 0.0815(18) Uani 1 1 d . . . . .
F3 F 0.4777(4) 0.1526(4) 0.6764(3) 0.101(2) Uani 1 1 d . . . . .
F4 F 0.6765(7) 0.2857(4) 0.7109(3) 0.145(5) Uani 1 1 d . . . . .
F5 F 0.7570(3) 0.2188(5) 0.7598(4) 0.109(3) Uani 1 1 d . . . . .
F6 F 0.6559(3) 0.1922(3) 0.7598(3) 0.0687(16) Uani 1 1 d . . . . .
F7 F 0.8305(3) 0.2436(3) 1.0069(4) 0.0737(17) Uani 1 1 d . . . . .
F8 F 0.7903(2) 0.3278(3) 1.0663(3) 0.0547(12) Uani 1 1 d . . . . .
F9 F 0.7406(3) 0.2246(3) 1.0592(3) 0.086(2) Uani 1 1 d . . . . .
F10 F 0.7829(3) 0.5471(4) 1.0668(4) 0.0544(15) Uiso 0.75 1 d . . P . .
F11A F 0.7441(6) 0.6056(7) 1.1429(6) 0.103(3) Uiso 0.75 1 d . . P . .
F11B F 0.7351(7) 0.6622(9) 1.0766(8) 0.131(4) Uiso 0.75 1 d . . P . .
F12 F 0.7573(6) 0.6283(7) 0.9972(7) 0.108(3) Uiso 0.75 1 d . . P . .
F13 F 0.5094(3) 0.6032(4) 1.1811(3) 0.0760(18) Uani 1 1 d . . . . .
F14 F 0.4451(3) 0.5222(4) 1.1283(3) 0.0647(14) Uani 1 1 d . . . . .
F15 F 0.4506(3) 0.6276(4) 1.0830(3) 0.0735(17) Uani 1 1 d . . . . .
F16 F 0.6954(4) 0.6365(4) 0.7423(3) 0.098(3) Uani 1 1 d . . . . .
F17 F 0.6399(3) 0.6060(4) 0.6447(3) 0.0675(15) Uani 1 1 d . . . . .
F18 F 0.7059(3) 0.5324(4) 0.7025(3) 0.0748(18) Uani 1 1 d . . . . .
F19 F 0.4049(3) 0.6476(3) 0.8302(3) 0.0687(14) Uani 1 1 d . . . . .
F20 F 0.3690(3) 0.5625(3) 0.7649(3) 0.0617(13) Uani 1 1 d . . . . .
F21 F 0.4098(3) 0.6522(3) 0.7162(3) 0.0741(17) Uani 1 1 d . . . . .
F22 F 0.4808(4) 0.1849(3) 1.0519(3) 0.082(2) Uani 1 1 d . . . . .
F23 F 0.4576(5) 0.2844(3) 1.1040(3) 0.100(3) Uani 1 1 d . . . . .
F24 F 0.3826(5) 0.2241(6) 1.0586(6) 0.137(4) Uani 1 1 d . . . . .
F25 F 0.3835(4) 0.2264(5) 0.7679(5) 0.137(4) Uani 1 1 d . . . . .
F26 F 0.3562(5) 0.3378(5) 0.7517(4) 0.116(3) Uani 1 1 d . . . . .
F27 F 0.3029(3) 0.2741(5) 0.8111(5) 0.107(3) Uani 1 1 d . . . . .
O1 O 0.5394(2) 0.0739(2) 0.5129(2) 0.0334(10) Uani 1 1 d . . . . .
O2 O 0.4459(3) 0.0329(4) 0.5779(3) 0.0632(17) Uani 1 1 d . . . . .
O3 O 0.5612(3) 0.0312(4) 0.6345(3) 0.0565(15) Uani 1 1 d . . . . .
O4 O 0.5922(3) 0.1880(2) 0.4296(3) 0.0528(15) Uani 1 1 d . . . . .
N1 N 0.5743(2) -0.0427(2) 0.4096(3) 0.0259(9) Uani 1 1 d . . . . .
N2 N 0.6202(3) 0.0771(3) 0.3309(3) 0.0360(12) Uani 1 1 d . . . . .
C1 C 0.4949(3) -0.0275(4) 0.3018(4) 0.0385(14) Uani 1 1 d . . . . .
H1A H 0.454979 -0.054585 0.279785 0.046 Uiso 1 1 calc R U . . .
H1B H 0.523903 -0.014301 0.264015 0.046 Uiso 1 1 calc R U . . .
C2 C 0.5346(3) -0.0741(3) 0.3545(4) 0.0302(12) Uani 1 1 d . . . . .
C3 C 0.5313(3) -0.1490(3) 0.3484(4) 0.0400(14) Uani 1 1 d . . . . .
H3 H 0.507252 -0.170898 0.308235 0.048 Uiso 1 1 calc R U . . .
C4 C 0.5630(4) -0.1901(3) 0.4012(5) 0.0477(19) Uani 1 1 d . . . . .
H4 H 0.558841 -0.240859 0.399149 0.057 Uiso 1 1 calc R U . . .
C5 C 0.6006(3) -0.1590(3) 0.4567(4) 0.0380(14) Uani 1 1 d . . . . .
H5 H 0.622139 -0.188001 0.493448 0.046 Uiso 1 1 calc R U . . .
C6 C 0.6078(3) -0.0840(3) 0.4598(4) 0.0330(13) Uani 1 1 d . . . . .
C7 C 0.6548(3) -0.0484(4) 0.5157(3) 0.0348(13) Uani 1 1 d . . . . .
H7A H 0.690255 -0.083012 0.534435 0.042 Uiso 1 1 calc R U . . .
H7B H 0.628577 -0.033471 0.555189 0.042 Uiso 1 1 calc R U . . .
C8 C 0.4348(5) 0.1147(5) 0.2650(4) 0.057(2) Uani 1 1 d . . . . .
C9 C 0.3850(5) 0.1721(5) 0.2884(6) 0.068(3) Uani 1 1 d . . . . .
H9A H 0.343278 0.148762 0.301459 0.081 Uiso 1 1 calc R U . . .
H9B H 0.373267 0.205695 0.249431 0.081 Uiso 1 1 calc R U . . .
H9C H 0.406695 0.198404 0.329249 0.081 Uiso 1 1 calc R U . . .
C10 C 0.4003(6) 0.0735(6) 0.2022(5) 0.075(3) Uani 1 1 d . . . . .
H10A H 0.384795 0.107283 0.164511 0.090 Uiso 1 1 calc R U . . .
H10B H 0.360880 0.047076 0.216946 0.090 Uiso 1 1 calc R U . . .
H10C H 0.432868 0.039575 0.184756 0.090 Uiso 1 1 calc R U . . .
C11 C 0.4976(6) 0.1522(6) 0.2401(5) 0.072(3) Uani 1 1 d . . . . .
H11A H 0.482898 0.187255 0.203322 0.087 Uiso 1 1 calc R U . . .
H11B H 0.527368 0.116390 0.220875 0.087 Uiso 1 1 calc R U . . .
H11C H 0.522684 0.176790 0.280105 0.087 Uiso 1 1 calc R U . . .
C12 C 0.3893(3) 0.0228(4) 0.3888(4) 0.0464(17) Uani 1 1 d . . . . .
C13 C 0.3264(5) -0.0009(6) 0.3394(6) 0.071(3) Uani 1 1 d . . . . .
H13A H 0.301022 0.041667 0.321439 0.086 Uiso 1 1 calc R U . . .
H13B H 0.296791 -0.031018 0.365720 0.086 Uiso 1 1 calc R U . . .
H13C H 0.341502 -0.028227 0.299689 0.086 Uiso 1 1 calc R U . . .
C14 C 0.4115(4) -0.0433(4) 0.4343(5) 0.0486(17) Uani 1 1 d . . . . .
H14A H 0.381279 -0.048626 0.472138 0.058 Uiso 1 1 calc R U . . .
H14B H 0.458673 -0.036844 0.455080 0.058 Uiso 1 1 calc R U . . .
H14C H 0.408577 -0.086456 0.404655 0.058 Uiso 1 1 calc R U . . .
C15 C 0.3671(5) 0.0828(5) 0.4382(5) 0.055(2) Uani 1 1 d . . . . .
H15A H 0.334941 0.063053 0.469570 0.065 Uiso 1 1 calc R U . . .
H15B H 0.344889 0.121594 0.409775 0.065 Uiso 1 1 calc R U . . .
H15C H 0.407370 0.101657 0.466670 0.065 Uiso 1 1 calc R U . . .
C16 C 0.7617(3) -0.0082(4) 0.4240(4) 0.0425(15) Uani 1 1 d . . . . .
C17 C 0.7274(4) -0.0597(4) 0.3697(4) 0.0419(15) Uani 1 1 d . . . . .
H17A H 0.759577 -0.072503 0.335405 0.050 Uiso 1 1 calc R U . . .
H17B H 0.687088 -0.036623 0.345167 0.050 Uiso 1 1 calc R U . . .
H17C H 0.713498 -0.103170 0.393590 0.050 Uiso 1 1 calc R U . . .
C18 C 0.8183(4) -0.0524(5) 0.4682(5) 0.0549(19) Uani 1 1 d . . . . .
H18A H 0.847542 -0.076162 0.436325 0.066 Uiso 1 1 calc R U . . .
H18B H 0.796839 -0.088614 0.496246 0.066 Uiso 1 1 calc R U . . .
H18C H 0.846123 -0.020038 0.499924 0.066 Uiso 1 1 calc R U . . .
C19 C 0.7963(4) 0.0536(4) 0.3863(5) 0.0466(17) Uani 1 1 d . . . . .
H19A H 0.762734 0.091612 0.373967 0.056 Uiso 1 1 calc R U . . .
H19B H 0.813784 0.035315 0.343162 0.056 Uiso 1 1 calc R U . . .
H19C H 0.834165 0.073085 0.417836 0.056 Uiso 1 1 calc R U . . .
C20 C 0.7415(4) 0.0746(5) 0.5615(5) 0.057(2) Uani 1 1 d . . . . .
C21 C 0.8029(5) 0.1199(7) 0.5443(6) 0.076(3) Uani 1 1 d . . . . .
H21A H 0.824285 0.141928 0.587763 0.091 Uiso 1 1 calc R U . . .
H21B H 0.787492 0.157583 0.510506 0.091 Uiso 1 1 calc R U . . .
H21C H 0.836248 0.089111 0.523684 0.091 Uiso 1 1 calc R U . . .
C22 C 0.7634(5) 0.0195(8) 0.6196(5) 0.078(3) Uani 1 1 d . . . . .
H22A H 0.771762 0.044164 0.665159 0.093 Uiso 1 1 calc R U . . .
H22B H 0.805411 -0.004584 0.608420 0.093 Uiso 1 1 calc R U . . .
H22C H 0.727104 -0.016158 0.622230 0.093 Uiso 1 1 calc R U . . .
C23 C 0.6899(5) 0.1276(7) 0.5893(5) 0.078(3) Uani 1 1 d . . . . .
H23A H 0.673780 0.161141 0.551600 0.094 Uiso 1 1 calc R U . . .
H23B H 0.712202 0.154517 0.629447 0.094 Uiso 1 1 calc R U . . .
H23C H 0.650953 0.100885 0.604581 0.094 Uiso 1 1 calc R U . . .
C24 C 0.6505(5) 0.0815(5) 0.2646(5) 0.058(2) Uani 1 1 d . . . . .
H24A H 0.630900 0.044135 0.232481 0.070 Uiso 1 1 calc R U . . .
H24B H 0.700006 0.074482 0.273170 0.070 Uiso 1 1 calc R U . . .
H24C H 0.641050 0.128803 0.243376 0.070 Uiso 1 1 calc R U . . .
C25 C 0.4978(5) 0.1555(6) 0.6123(4) 0.062(2) Uani 1 1 d . . . . .
C26 C 0.6516(6) 0.2303(5) 0.4143(7) 0.074(3) Uani 1 1 d . . . . .
H26A H 0.671363 0.211102 0.372175 0.089 Uiso 1 1 calc R U . . .
H26B H 0.687126 0.229068 0.454893 0.089 Uiso 1 1 calc R U . . .
C27 C 0.6272(9) 0.3037(8) 0.4013(11) 0.113(5) Uani 1 1 d . . . . .
H27A H 0.618792 0.313343 0.349991 0.135 Uiso 1 1 calc R U . . .
H27B H 0.660788 0.339024 0.422578 0.135 Uiso 1 1 calc R U . . .
C28 C 0.5634(9) 0.3073(5) 0.4352(12) 0.129(7) Uani 1 1 d . . . . .
H28A H 0.572708 0.322975 0.484942 0.155 Uiso 1 1 calc R U . . .
H28B H 0.531572 0.342012 0.410107 0.155 Uiso 1 1 calc R U . . .
C29 C 0.5339(6) 0.2363(4) 0.4321(7) 0.072(3) Uani 1 1 d . . . . .
H29A H 0.501351 0.230680 0.389383 0.087 Uiso 1 1 calc R U . . .
H29B H 0.509597 0.226709 0.474430 0.087 Uiso 1 1 calc R U . . .
C30 C 0.6374(3) 0.3747(3) 0.9049(3) 0.0238(10) Uani 1 1 d . . . . .
C31 C 0.6449(3) 0.3408(3) 0.8398(3) 0.0280(11) Uani 1 1 d . . . . .
H31 H 0.616445 0.354918 0.798925 0.034 Uiso 1 1 calc R U . . .
C32 C 0.6933(3) 0.2873(3) 0.8343(3) 0.0318(12) Uani 1 1 d . . . . .
C33 C 0.7364(3) 0.2651(3) 0.8931(4) 0.0337(13) Uani 1 1 d . . . . .
H33 H 0.769596 0.228633 0.889022 0.040 Uiso 1 1 calc R U . . .
C34 C 0.7292(3) 0.2982(3) 0.9580(3) 0.0308(12) Uani 1 1 d . . . . .
C35 C 0.6805(3) 0.3515(3) 0.9630(3) 0.0278(11) Uani 1 1 d . . . . .
H35 H 0.676425 0.372991 1.007711 0.033 Uiso 1 1 calc R U . . .
C36 C 0.6967(4) 0.2476(4) 0.7640(4) 0.0422(15) Uani 1 1 d . . . . .
C37 C 0.7734(4) 0.2747(4) 1.0229(5) 0.0503(19) Uani 1 1 d . . . . .
C38 C 0.5862(3) 0.4836(3) 0.9796(3) 0.0247(10) Uani 1 1 d . . . . .
C39 C 0.6511(3) 0.5144(4) 0.9974(4) 0.0382(15) Uani 1 1 d . . . . .
H39 H 0.687743 0.501164 0.970959 0.046 Uiso 1 1 calc R U . . .
C40 C 0.6632(4) 0.5631(4) 1.0522(6) 0.058(3) Uani 1 1 d . . . . .
C41 C 0.6116(4) 0.5832(4) 1.0931(5) 0.053(2) Uani 1 1 d . . . . .
H41 H 0.620474 0.615781 1.131299 0.064 Uiso 1 1 calc R U . . .
C42 C 0.5466(4) 0.5545(4) 1.0770(4) 0.0413(16) Uani 1 1 d . . . . .
C43 C 0.5346(3) 0.5045(3) 1.0214(3) 0.0268(11) Uani 1 1 d . . . . .
H43 H 0.490176 0.484408 1.011927 0.032 Uiso 1 1 calc R U . . .
C44 C 0.7361(7) 0.5946(8) 1.0654(7) 0.088(4) Uiso 1 1 d . . . . .
C45 C 0.4885(5) 0.5763(5) 1.1172(4) 0.050(2) Uani 1 1 d . . . . .
C46 C 0.5615(3) 0.4867(3) 0.8440(3) 0.0233(10) Uani 1 1 d . . . . .
C47 C 0.6135(3) 0.5081(3) 0.8028(3) 0.0262(11) Uani 1 1 d . . . . .
H47 H 0.657180 0.486165 0.810456 0.031 Uiso 1 1 calc R U . . .
C48 C 0.6024(4) 0.5610(4) 0.7509(3) 0.0344(14) Uani 1 1 d . . . . .
C49 C 0.5388(4) 0.5953(4) 0.7400(4) 0.0390(14) Uani 1 1 d . . . . .
H49 H 0.531591 0.632575 0.705969 0.047 Uiso 1 1 calc R U . . .
C50 C 0.4872(4) 0.5743(3) 0.7793(4) 0.0349(14) Uani 1 1 d . . . . .
C51 C 0.4994(3) 0.5220(3) 0.8321(3) 0.0286(11) Uani 1 1 d . . . . .
H51 H 0.463899 0.510401 0.860750 0.034 Uiso 1 1 calc R U . . .
C52 C 0.6591(4) 0.5851(5) 0.7103(4) 0.0487(18) Uani 1 1 d . . . . .
C53 C 0.4188(4) 0.6096(4) 0.7729(4) 0.0465(16) Uani 1 1 d . . . . .
C54 C 0.5077(3) 0.3769(3) 0.9163(3) 0.0231(10) Uani 1 1 d . . . . .
C55 C 0.4992(3) 0.3397(3) 0.9787(3) 0.0289(11) Uani 1 1 d . . . . .
H55 H 0.528155 0.351072 1.020124 0.035 Uiso 1 1 calc R U . . .
C56 C 0.4497(4) 0.2867(3) 0.9826(4) 0.0387(15) Uani 1 1 d . . . . .
C57 C 0.4053(4) 0.2686(3) 0.9226(4) 0.0403(15) Uani 1 1 d . . . . .
H57 H 0.371347 0.232561 0.924817 0.048 Uiso 1 1 calc R U . . .
C58 C 0.4126(3) 0.3046(3) 0.8614(4) 0.0379(14) Uani 1 1 d . . . . .
C59 C 0.4624(3) 0.3564(3) 0.8571(3) 0.0267(11) Uani 1 1 d . . . . .
H59 H 0.466330 0.379138 0.812950 0.032 Uiso 1 1 calc R U . . .
C60 C 0.4465(5) 0.2455(4) 1.0494(4) 0.0485(19) Uani 1 1 d . . . . .
C61 C 0.3660(4) 0.2846(5) 0.7968(5) 0.055(2) Uani 1 1 d . . . . .
B1 B 0.5732(3) 0.4306(3) 0.9110(4) 0.0217(11) Uani 1 1 d . . . . .

loop_
_atom_site_aniso_label
_atom_site_aniso_U_11
_atom_site_aniso_U_22
_atom_site_aniso_U_33
_atom_site_aniso_U_23
_atom_site_aniso_U_13
_atom_site_aniso_U_12
Mo1 0.0377(3) 0.01502(17) 0.0293(2) 0.00070(19) 0.00958(15) -0.00134(19)
S1 0.0428(9) 0.0583(11) 0.0335(9) 0.0064(7) 0.0115(7) 0.0123(8)
P1 0.0367(8) 0.0352(8) 0.0349(8) -0.0022(7) -0.0011(6) 0.0157(7)
P2 0.0267(7) 0.0415(8) 0.0388(8) -0.0036(7) 0.0065(6) -0.0096(6)
F1 0.059(3) 0.061(3) 0.053(3) -0.006(2) 0.005(2) 0.016(2)
F2 0.072(4) 0.087(4) 0.082(4) -0.040(3) -0.013(3) 0.007(3)
F3 0.145(6) 0.115(5) 0.048(3) 0.001(3) 0.040(3) 0.057(5)
F4 0.330(14) 0.067(4) 0.048(3) 0.020(3) 0.072(5) 0.103(7)
F5 0.049(3) 0.137(6) 0.144(6) -0.107(6) 0.032(3) -0.007(3)
F6 0.079(4) 0.078(4) 0.051(3) -0.031(3) 0.019(2) -0.033(3)
F7 0.043(3) 0.052(3) 0.118(5) -0.013(3) -0.031(3) 0.021(2)
F8 0.052(2) 0.048(2) 0.058(3) 0.000(2) -0.022(2) 0.003(2)
F9 0.075(4) 0.077(4) 0.094(4) 0.058(3) -0.046(3) -0.040(3)
F13 0.087(4) 0.094(4) 0.045(3) -0.038(3) -0.006(3) 0.023(3)
F14 0.060(3) 0.081(4) 0.055(3) -0.018(3) 0.014(2) 0.016(3)
F15 0.080(4) 0.084(4) 0.055(3) -0.012(3) 0.004(2) 0.051(3)
F16 0.105(5) 0.128(6) 0.065(3) -0.025(4) 0.039(3) -0.087(5)
F17 0.081(4) 0.083(4) 0.040(2) 0.029(3) 0.016(2) -0.011(3)
F18 0.056(3) 0.114(5) 0.058(3) 0.035(3) 0.026(2) 0.003(3)
F19 0.073(3) 0.068(3) 0.067(3) 0.011(3) 0.017(2) 0.028(3)
F20 0.045(3) 0.075(3) 0.065(3) 0.020(2) 0.005(2) 0.014(2)
F21 0.062(3) 0.086(4) 0.076(3) 0.061(3) 0.015(2) 0.021(3)
F22 0.136(6) 0.057(3) 0.063(3) 0.016(3) 0.053(3) 0.045(3)
F23 0.219(9) 0.052(3) 0.035(3) -0.005(2) 0.039(4) -0.027(4)
F24 0.107(6) 0.138(7) 0.179(9) 0.107(7) 0.087(6) 0.020(5)
F25 0.103(5) 0.151(7) 0.143(7) -0.121(6) -0.059(5) 0.069(5)
F26 0.142(7) 0.104(6) 0.087(5) 0.009(4) -0.067(5) -0.048(5)
F27 0.039(3) 0.132(6) 0.148(6) -0.068(5) -0.003(3) -0.030(4)
O1 0.031(2) 0.038(2) 0.032(2) -0.0018(17) 0.0086(16) -0.0001(17)
O2 0.044(3) 0.088(5) 0.062(4) 0.026(3) 0.025(2) 0.011(3)
O3 0.057(3) 0.079(4) 0.035(3) 0.007(3) 0.010(2) 0.021(3)
O4 0.067(4) 0.0174(18) 0.077(4) -0.0039(19) 0.024(3) 0.001(2)
N1 0.023(2) 0.0151(16) 0.042(2) 0.007(2) 0.0133(18) 0.0039(17)
N2 0.043(3) 0.027(2) 0.040(3) 0.001(2) 0.012(2) -0.002(2)
C1 0.035(3) 0.032(3) 0.047(4) -0.013(3) 0.000(2) 0.008(3)
C2 0.021(3) 0.021(3) 0.050(4) -0.009(2) 0.011(2) -0.0006(19)
C3 0.037(3) 0.021(3) 0.064(4) -0.009(3) 0.012(3) -0.005(2)
C4 0.061(5) 0.019(2) 0.069(5) 0.000(3) 0.034(4) -0.007(3)
C5 0.027(3) 0.027(3) 0.061(4) 0.020(3) 0.013(3) 0.011(2)
C6 0.023(3) 0.030(3) 0.049(3) 0.014(2) 0.014(2) 0.006(2)
C7 0.028(3) 0.042(3) 0.035(3) 0.016(3) 0.005(2) 0.001(3)
C8 0.076(6) 0.049(4) 0.045(4) 0.008(3) -0.002(4) 0.028(4)
C9 0.068(6) 0.054(5) 0.080(6) 0.009(4) 0.000(4) 0.036(4)
C10 0.086(7) 0.081(7) 0.052(5) 0.002(4) -0.017(5) 0.036(6)
C11 0.092(7) 0.071(6) 0.056(5) 0.034(5) 0.018(5) 0.028(5)
C12 0.024(3) 0.048(4) 0.066(5) -0.012(3) 0.003(3) 0.007(3)
C13 0.041(4) 0.071(6) 0.099(7) -0.032(5) -0.009(4) 0.010(4)
C14 0.033(3) 0.041(4) 0.075(5) -0.005(3) 0.023(3) -0.005(3)
C15 0.053(5) 0.050(4) 0.062(5) -0.007(4) 0.013(4) 0.019(4)
C16 0.027(3) 0.048(4) 0.055(4) 0.001(3) 0.018(3) -0.004(3)
C17 0.034(3) 0.029(3) 0.066(5) -0.003(3) 0.022(3) -0.005(3)
C18 0.027(3) 0.062(5) 0.077(6) 0.007(4) 0.014(3) -0.002(3)
C19 0.039(4) 0.041(3) 0.063(5) -0.002(3) 0.022(3) -0.010(3)
C20 0.044(4) 0.078(6) 0.049(4) -0.018(4) 0.003(3) -0.021(4)
C21 0.056(5) 0.094(8) 0.078(6) -0.030(6) 0.008(4) -0.038(5)
C22 0.050(5) 0.123(10) 0.057(5) 0.002(6) -0.009(4) -0.015(6)
C23 0.067(6) 0.113(9) 0.056(5) -0.050(6) 0.014(4) -0.034(6)
C24 0.073(6) 0.048(4) 0.057(5) 0.010(4) 0.027(4) 0.001(4)
C25 0.065(5) 0.076(6) 0.045(4) -0.017(4) 0.007(4) 0.027(5)
C26 0.084(7) 0.028(4) 0.116(9) -0.009(4) 0.036(6) -0.025(4)
C27 0.109(11) 0.058(7) 0.169(15) 0.043(8) 0.004(10) -0.019(7)
C28 0.132(14) 0.016(4) 0.23(2) 0.005(7) -0.020(13) 0.006(5)
C29 0.098(8) 0.024(3) 0.101(8) 0.001(4) 0.039(6) 0.022(4)
C30 0.021(2) 0.018(2) 0.032(3) -0.0014(19) 0.0015(19) -0.0032(19)
C31 0.029(3) 0.021(2) 0.035(3) 0.001(2) 0.007(2) -0.003(2)
C32 0.034(3) 0.021(2) 0.042(3) -0.002(2) 0.015(2) -0.004(2)
C33 0.023(3) 0.021(2) 0.058(4) 0.004(2) 0.008(2) 0.002(2)
C34 0.026(3) 0.018(2) 0.048(3) 0.005(2) -0.002(2) -0.005(2)
C35 0.028(3) 0.019(2) 0.035(3) 0.001(2) 0.001(2) -0.005(2)
C36 0.049(4) 0.028(3) 0.052(4) -0.002(3) 0.022(3) 0.004(3)
C37 0.041(4) 0.030(3) 0.075(5) 0.009(3) -0.019(3) -0.010(3)
C38 0.027(3) 0.018(2) 0.028(3) -0.0007(18) -0.0024(19) 0.001(2)
C39 0.035(3) 0.028(3) 0.050(4) -0.015(3) -0.002(3) 0.000(3)
C40 0.035(4) 0.042(4) 0.093(7) -0.035(4) -0.014(4) 0.003(3)
C41 0.058(5) 0.044(4) 0.053(4) -0.037(4) -0.014(4) 0.009(3)
C42 0.042(4) 0.039(3) 0.041(4) -0.011(3) -0.011(3) 0.016(3)
C43 0.031(3) 0.023(2) 0.025(3) -0.001(2) -0.0053(19) 0.005(2)
C45 0.059(5) 0.053(5) 0.036(4) -0.019(3) -0.001(3) 0.021(4)
C46 0.026(3) 0.018(2) 0.025(3) 0.0016(18) -0.0016(19) -0.0051(19)
C47 0.029(3) 0.023(2) 0.025(3) -0.002(2) 0.0009(19) -0.004(2)
C48 0.043(4) 0.037(3) 0.025(3) 0.010(2) 0.007(2) -0.012(3)
C49 0.049(4) 0.030(3) 0.037(3) 0.006(3) 0.001(3) -0.005(3)
C50 0.039(4) 0.026(3) 0.039(3) 0.009(2) 0.002(3) 0.000(2)
C51 0.031(3) 0.022(2) 0.033(3) 0.004(2) 0.005(2) 0.001(2)
C52 0.048(4) 0.062(5) 0.037(4) 0.009(3) 0.010(3) -0.015(4)
C53 0.047(4) 0.051(4) 0.041(4) 0.016(3) 0.001(3) 0.014(3)
C54 0.027(3) 0.017(2) 0.027(3) -0.0047(18) 0.0071(19) -0.005(2)
C55 0.040(3) 0.017(2) 0.031(3) -0.0019(19) 0.010(2) -0.005(2)
C56 0.052(4) 0.017(2) 0.051(4) -0.003(2) 0.027(3) -0.007(2)
C57 0.038(3) 0.022(3) 0.065(4) -0.012(3) 0.023(3) -0.009(3)
C58 0.029(3) 0.028(3) 0.058(4) -0.015(3) 0.012(3) -0.005(2)
C59 0.024(3) 0.023(2) 0.034(3) -0.005(2) 0.005(2) -0.002(2)
C60 0.082(6) 0.020(3) 0.048(4) 0.002(3) 0.034(4) -0.005(3)
C61 0.045(4) 0.044(4) 0.074(5) -0.023(4) -0.009(4) -0.002(3)
B1 0.021(3) 0.018(2) 0.026(2) -0.001(2) 0.003(2) -0.002(2)

loop_
_atom_type_symbol
_atom_type_description
_atom_type_scat_dispersion_real
_atom_type_scat_dispersion_imag
_atom_type_scat_source
C C 0.0033 0.0016
;
International Tables for Crystallography
(Vol. C, Tables 4.2.6.8 and 6.1.1.4)
;
H H 0.0000 0.0000
;
International Tables for Crystallography
(Vol. C, Table 6.1.1.4)
;
B B 0.0013 0.0007
;
International Tables for Crystallography
(Vol. C, Tables 4.2.6.8 and 6.1.1.4)
;
F F 0.0171 0.0103
;
International Tables for Crystallography
(Vol. C, Tables 4.2.6.8 and 6.1.1.4)
;
N N 0.0061 0.0033
;
International Tables for Crystallography
(Vol. C, Tables 4.2.6.8 and 6.1.1.4)
;
O O 0.0106 0.0060
;
International Tables for Crystallography
(Vol. C, Tables 4.2.6.8 and 6.1.1.4)
;
P P 0.1023 0.0942
;
International Tables for Crystallography
(Vol. C, Tables 4.2.6.8 and 6.1.1.4)
;
S S 0.1246 0.1234
;
International Tables for Crystallography
(Vol. C, Tables 4.2.6.8 and 6.1.1.4)
;
Mo Mo -1.6832 0.6857
;
International Tables for Crystallography
(Vol. C, Tables 4.2.6.8 and 6.1.1.4)
;

loop_
_geom_angle_atom_site_label_1
_geom_angle_atom_site_label_2
_geom_angle_atom_site_label_3
_geom_angle
_geom_angle_site_symmetry_1
_geom_angle_site_symmetry_3
_geom_angle_publ_flag
N2 Mo1 N1 95.4(2) . . ?
N2 Mo1 O4 94.1(2) . . ?
N1 Mo1 O4 170.3(2) . . ?
N2 Mo1 O1 176.2(2) . . ?
N1 Mo1 O1 88.36(18) . . ?
O4 Mo1 O1 82.13(18) . . ?
N2 Mo1 P2 94.3(2) . . ?
N1 Mo1 P2 77.64(14) . . ?
O4 Mo1 P2 99.85(17) . . ?
O1 Mo1 P2 87.08(13) . . ?
N2 Mo1 P1 89.8(2) . . ?
N1 Mo1 P1 77.77(14) . . ?
O4 Mo1 P1 104.09(17) . . ?
O1 Mo1 P1 90.36(13) . . ?
P2 Mo1 P1 155.33(6) . . ?
O2 S1 O3 115.9(4) . . ?
O2 S1 O1 114.5(3) . . ?
O3 S1 O1 113.4(3) . . ?
O2 S1 C25 102.5(4) . . ?
O3 S1 C25 106.0(4) . . ?
O1 S1 C25 102.6(4) . . ?
C1 P1 C12 103.2(3) . . ?
C1 P1 C8 103.9(4) . . ?
C12 P1 C8 110.1(4) . . ?
C1 P1 Mo1 90.0(2) . . ?
C12 P1 Mo1 122.2(2) . . ?
C8 P1 Mo1 120.8(3) . . ?
C7 P2 C16 104.1(3) . . ?
C7 P2 C20 103.2(4) . . ?
C16 P2 C20 109.5(4) . . ?
C7 P2 Mo1 92.57(19) . . ?
C16 P2 Mo1 114.8(2) . . ?
C20 P2 Mo1 127.3(3) . . ?
C44 F11A F11B 48.0(8) . . ?
C44 F11B F11A 59.5(10) . . ?
C44 F11B F12 59.0(10) . . ?
F11A F11B F12 114.8(11) . . ?
C44 F12 F11B 45.6(8) . . ?
S1 O1 Mo1 170.6(3) . . ?
C29 O4 C26 108.6(6) . . ?
C29 O4 Mo1 125.1(6) . . ?
C26 O4 Mo1 122.4(5) . . ?
C6 N1 C2 120.0(5) . . ?
C6 N1 Mo1 121.5(5) . . ?
C2 N1 Mo1 118.5(4) . . ?
C24 N2 Mo1 179.2(7) . . ?
C2 C1 P1 111.4(4) . . ?
C2 C1 H1A 109.3 . . ?
P1 C1 H1A 109.3 . . ?
C2 C1 H1B 109.3 . . ?
P1 C1 H1B 109.3 . . ?
H1A C1 H1B 108.0 . . ?
N1 C2 C3 120.3(6) . . ?
N1 C2 C1 119.2(5) . . ?
C3 C2 C1 120.5(6) . . ?
C4 C3 C2 118.9(7) . . ?
C4 C3 H3 120.6 . . ?
C2 C3 H3 120.6 . . ?
C5 C4 C3 120.6(6) . . ?
C5 C4 H4 119.7 . . ?
C3 C4 H4 119.7 . . ?
C4 C5 C6 120.1(6) . . ?
C4 C5 H5 120.0 . . ?
C6 C5 H5 120.0 . . ?
N1 C6 C5 119.9(6) . . ?
N1 C6 C7 118.5(5) . . ?
C5 C6 C7 121.5(6) . . ?
C6 C7 P2 110.9(4) . . ?
C6 C7 H7A 109.5 . . ?
P2 C7 H7A 109.5 . . ?
C6 C7 H7B 109.5 . . ?
P2 C7 H7B 109.5 . . ?
H7A C7 H7B 108.1 . . ?
C10 C8 C11 107.4(9) . . ?
C10 C8 C9 109.1(8) . . ?
C11 C8 C9 109.0(8) . . ?
C10 C8 P1 113.5(6) . . ?
C11 C8 P1 107.9(6) . . ?
C9 C8 P1 109.8(6) . . ?
C8 C9 H9A 109.5 . . ?
C8 C9 H9B 109.5 . . ?
H9A C9 H9B 109.5 . . ?
C8 C9 H9C 109.5 . . ?
H9A C9 H9C 109.5 . . ?
H9B C9 H9C 109.5 . . ?
C8 C10 H10A 109.5 . . ?
C8 C10 H10B 109.5 . . ?
H10A C10 H10B 109.5 . . ?
C8 C10 H10C 109.5 . . ?
H10A C10 H10C 109.5 . . ?
H10B C10 H10C 109.5 . . ?
C8 C11 H11A 109.5 . . ?
C8 C11 H11B 109.5 . . ?
H11A C11 H11B 109.5 . . ?
C8 C11 H11C 109.5 . . ?
H11A C11 H11C 109.5 . . ?
H11B C11 H11C 109.5 . . ?
C13 C12 C14 106.3(7) . . ?
C13 C12 C15 108.6(6) . . ?
C14 C12 C15 108.4(7) . . ?
C13 C12 P1 115.5(7) . . ?
C14 C12 P1 108.6(4) . . ?
C15 C12 P1 109.2(6) . . ?
C12 C13 H13A 109.5 . . ?
C12 C13 H13B 109.5 . . ?
H13A C13 H13B 109.5 . . ?
C12 C13 H13C 109.5 . . ?
H13A C13 H13C 109.5 . . ?
H13B C13 H13C 109.5 . . ?
C12 C14 H14A 109.5 . . ?
C12 C14 H14B 109.5 . . ?
H14A C14 H14B 109.5 . . ?
C12 C14 H14C 109.5 . . ?
H14A C14 H14C 109.5 . . ?
H14B C14 H14C 109.5 . . ?
C12 C15 H15A 109.5 . . ?
C12 C15 H15B 109.5 . . ?
H15A C15 H15B 109.5 . . ?
C12 C15 H15C 109.5 . . ?
H15A C15 H15C 109.5 . . ?
H15B C15 H15C 109.5 . . ?
C17 C16 C19 110.0(6) . . ?
C17 C16 C18 106.3(6) . . ?
C19 C16 C18 108.7(6) . . ?
C17 C16 P2 110.1(4) . . ?
C19 C16 P2 108.8(5) . . ?
C18 C16 P2 112.9(5) . . ?
C16 C17 H17A 109.5 . . ?
C16 C17 H17B 109.5 . . ?
H17A C17 H17B 109.5 . . ?
C16 C17 H17C 109.5 . . ?
H17A C17 H17C 109.5 . . ?
H17B C17 H17C 109.5 . . ?
C16 C18 H18A 109.5 . . ?
C16 C18 H18B 109.5 . . ?
H18A C18 H18B 109.5 . . ?
C16 C18 H18C 109.5 . . ?
H18A C18 H18C 109.5 . . ?
H18B C18 H18C 109.5 . . ?
C16 C19 H19A 109.5 . . ?
C16 C19 H19B 109.5 . . ?
H19A C19 H19B 109.5 . . ?
C16 C19 H19C 109.5 . . ?
H19A C19 H19C 109.5 . . ?
H19B C19 H19C 109.5 . . ?
C21 C20 C22 110.4(8) . . ?
C21 C20 C23 106.1(9) . . ?
C22 C20 C23 109.2(9) . . ?
C21 C20 P2 112.2(6) . . ?
C22 C20 P2 112.4(7) . . ?
C23 C20 P2 106.3(6) . . ?
C20 C21 H21A 109.5 . . ?
C20 C21 H21B 109.5 . . ?
H21A C21 H21B 109.5 . . ?
C20 C21 H21C 109.5 . . ?
H21A C21 H21C 109.5 . . ?
H21B C21 H21C 109.5 . . ?
C20 C22 H22A 109.5 . . ?
C20 C22 H22B 109.5 . . ?
H22A C22 H22B 109.5 . . ?
C20 C22 H22C 109.5 . . ?
H22A C22 H22C 109.5 . . ?
H22B C22 H22C 109.5 . . ?
C20 C23 H23A 109.5 . . ?
C20 C23 H23B 109.5 . . ?
H23A C23 H23B 109.5 . . ?
C20 C23 H23C 109.5 . . ?
H23A C23 H23C 109.5 . . ?
H23B C23 H23C 109.5 . . ?
N2 C24 H24A 109.5 . . ?
N2 C24 H24B 109.5 . . ?
H24A C24 H24B 109.5 . . ?
N2 C24 H24C 109.5 . . ?
H24A C24 H24C 109.5 . . ?
H24B C24 H24C 109.5 . . ?
F1 C25 F3 109.8(7) . . ?
F1 C25 F2 108.2(9) . . ?
F3 C25 F2 108.5(8) . . ?
F1 C25 S1 110.6(6) . . ?
F3 C25 S1 108.4(8) . . ?
F2 C25 S1 111.3(6) . . ?
O4 C26 C27 106.4(10) . . ?
O4 C26 H26A 110.4 . . ?
C27 C26 H26A 110.4 . . ?
O4 C26 H26B 110.4 . . ?
C27 C26 H26B 110.4 . . ?
H26A C26 H26B 108.6 . . ?
C26 C27 C28 104.4(11) . . ?
C26 C27 H27A 110.9 . . ?
C28 C27 H27A 110.9 . . ?
C26 C27 H27B 110.9 . . ?
C28 C27 H27B 110.9 . . ?
H27A C27 H27B 108.9 . . ?
C29 C28 C27 107.4(13) . . ?
C29 C28 H28A 110.2 . . ?
C27 C28 H28A 110.2 . . ?
C29 C28 H28B 110.2 . . ?
C27 C28 H28B 110.2 . . ?
H28A C28 H28B 108.5 . . ?
C28 C29 O4 104.6(11) . . ?
C28 C29 H29A 110.8 . . ?
O4 C29 H29A 110.8 . . ?
C28 C29 H29B 110.8 . . ?
O4 C29 H29B 110.8 . . ?
H29A C29 H29B 108.9 . . ?
C35 C30 C31 116.7(5) . . ?
C35 C30 B1 123.5(5) . . ?
C31 C30 B1 119.4(5) . . ?
C32 C31 C30 121.2(6) . . ?
C32 C31 H31 119.4 . . ?
C30 C31 H31 119.4 . . ?
C31 C32 C33 121.2(6) . . ?
C31 C32 C36 120.0(6) . . ?
C33 C32 C36 118.7(6) . . ?
C34 C33 C32 118.1(5) . . ?
C34 C33 H33 121.0 . . ?
C32 C33 H33 121.0 . . ?
C35 C34 C33 120.2(5) . . ?
C35 C34 C37 120.0(6) . . ?
C33 C34 C37 119.7(6) . . ?
C34 C35 C30 122.6(6) . . ?
C34 C35 H35 118.7 . . ?
C30 C35 H35 118.7 . . ?
F4 C36 F6 104.6(9) . . ?
F4 C36 F5 113.4(8) . . ?
F6 C36 F5 103.1(7) . . ?
F4 C36 C32 112.8(6) . . ?
F6 C36 C32 110.9(6) . . ?
F5 C36 C32 111.4(7) . . ?
F8 C37 F7 107.8(6) . . ?
F8 C37 F9 107.6(8) . . ?
F7 C37 F9 105.6(7) . . ?
F8 C37 C34 112.8(6) . . ?
F7 C37 C34 112.0(8) . . ?
F9 C37 C34 110.6(5) . . ?
C43 C38 C39 116.0(5) . . ?
C43 C38 B1 123.6(5) . . ?
C39 C38 B1 120.3(5) . . ?
C40 C39 C38 122.3(7) . . ?
C40 C39 H39 118.9 . . ?
C38 C39 H39 118.9 . . ?
C39 C40 C41 121.0(7) . . ?
C39 C40 C44 117.4(9) . . ?
C41 C40 C44 121.6(8) . . ?
C40 C41 C42 118.6(6) . . ?
C40 C41 H41 120.7 . . ?
C42 C41 H41 120.7 . . ?
C41 C42 C43 120.1(7) . . ?
C41 C42 C45 121.0(7) . . ?
C43 C42 C45 118.9(7) . . ?
C38 C43 C42 121.9(6) . . ?
C38 C43 H43 119.0 . . ?
C42 C43 H43 119.0 . . ?
F10 C44 F11B 134.7(14) . . ?
F10 C44 F11A 93.9(10) . . ?
F11B C44 F11A 72.5(11) . . ?
F10 C44 F12 92.8(10) . . ?
F11B C44 F12 75.4(11) . . ?
F11A C44 F12 140.6(13) . . ?
F10 C44 C40 113.4(12) . . ?
F11B C44 C40 111.8(12) . . ?
F11A C44 C40 102.8(10) . . ?
F12 C44 C40 109.8(11) . . ?
F15 C45 F13 106.4(6) . . ?
F15 C45 F14 106.1(7) . . ?
F13 C45 F14 106.3(8) . . ?
F15 C45 C42 111.3(7) . . ?
F13 C45 C42 112.5(7) . . ?
F14 C45 C42 113.8(6) . . ?
C51 C46 C47 116.8(5) . . ?
C51 C46 B1 118.9(5) . . ?
C47 C46 B1 123.8(5) . . ?
C48 C47 C46 121.5(6) . . ?
C48 C47 H47 119.3 . . ?
C46 C47 H47 119.3 . . ?
C47 C48 C49 120.2(6) . . ?
C47 C48 C52 120.5(7) . . ?
C49 C48 C52 119.2(6) . . ?
C50 C49 C48 119.0(6) . . ?
C50 C49 H49 120.5 . . ?
C48 C49 H49 120.5 . . ?
C49 C50 C51 120.1(6) . . ?
C49 C50 C53 122.6(6) . . ?
C51 C50 C53 117.1(6) . . ?
C46 C51 C50 122.3(6) . . ?
C46 C51 H51 118.9 . . ?
C50 C51 H51 118.9 . . ?
F16 C52 F17 108.5(7) . . ?
F16 C52 F18 103.5(8) . . ?
F17 C52 F18 104.2(7) . . ?
F16 C52 C48 112.4(7) . . ?
F17 C52 C48 114.7(7) . . ?
F18 C52 C48 112.7(7) . . ?
F20 C53 F21 105.3(6) . . ?
F20 C53 F19 103.7(7) . . ?
F21 C53 F19 108.7(7) . . ?
F20 C53 C50 111.8(6) . . ?
F21 C53 C50 112.0(6) . . ?
F19 C53 C50 114.6(6) . . ?
C55 C54 C59 115.0(5) . . ?
C55 C54 B1 120.8(5) . . ?
C59 C54 B1 123.6(5) . . ?
C56 C55 C54 122.5(6) . . ?
C56 C55 H55 118.7 . . ?
C54 C55 H55 118.7 . . ?
C55 C56 C57 120.6(6) . . ?
C55 C56 C60 119.8(7) . . ?
C57 C56 C60 119.5(6) . . ?
C58 C57 C56 117.7(6) . . ?
C58 C57 H57 121.1 . . ?
C56 C57 H57 121.1 . . ?
C57 C58 C59 121.8(6) . . ?
C57 C58 C61 117.9(7) . . ?
C59 C58 C61 120.2(7) . . ?
C58 C59 C54 122.4(6) . . ?
C58 C59 H59 118.8 . . ?
C54 C59 H59 118.8 . . ?
F23 C60 F22 114.4(9) . . ?
F23 C60 F24 98.8(8) . . ?
F22 C60 F24 102.9(7) . . ?
F23 C60 C56 112.7(6) . . ?
F22 C60 C56 114.1(6) . . ?
F24 C60 C56 112.4(8) . . ?
F25 C61 F27 105.1(8) . . ?
F25 C61 F26 112.8(10) . . ?
F27 C61 F26 99.5(8) . . ?
F25 C61 C58 113.2(7) . . ?
F27 C61 C58 112.5(8) . . ?
F26 C61 C58 112.7(7) . . ?
C38 B1 C54 112.5(5) . . ?
C38 B1 C46 103.6(4) . . ?
C54 B1 C46 112.4(4) . . ?
C38 B1 C30 112.1(4) . . ?
C54 B1 C30 103.2(4) . . ?
C46 B1 C30 113.4(5) . . ?

loop_
_geom_bond_atom_site_label_1
_geom_bond_atom_site_label_2
_geom_bond_distance
_geom_bond_site_symmetry_2
_geom_bond_publ_flag
Mo1 N2 1.721(6) . ?
Mo1 N1 2.151(4) . ?
Mo1 O4 2.189(4) . ?
Mo1 O1 2.223(4) . ?
Mo1 P2 2.5575(18) . ?
Mo1 P1 2.5974(17) . ?
S1 O2 1.409(7) . ?
S1 O3 1.439(6) . ?
S1 O1 1.485(5) . ?
S1 C25 1.854(10) . ?
P1 C1 1.849(6) . ?
P1 C12 1.888(8) . ?
P1 C8 1.904(8) . ?
P2 C7 1.854(7) . ?
P2 C16 1.892(7) . ?
P2 C20 1.895(8) . ?
F1 C25 1.298(10) . ?
F2 C25 1.346(13) . ?
F3 C25 1.318(10) . ?
F4 C36 1.266(10) . ?
F5 C36 1.310(9) . ?
F6 C36 1.303(9) . ?
F7 C37 1.324(10) . ?
F8 C37 1.310(9) . ?
F9 C37 1.360(9) . ?
F10 C44 1.273(16) . ?
F11A C44 1.482(18) . ?
F11A F11B 1.640(19) . ?
F11B C44 1.28(2) . ?
F11B F12 1.73(2) . ?
F12 C44 1.532(19) . ?
F13 C45 1.341(9) . ?
F14 C45 1.349(12) . ?
F15 C45 1.340(10) . ?
F16 C52 1.308(10) . ?
F17 C52 1.325(10) . ?
F18 C52 1.362(12) . ?
F19 C53 1.347(10) . ?
F20 C53 1.312(10) . ?
F21 C53 1.336(8) . ?
F22 C60 1.314(9) . ?
F23 C60 1.267(10) . ?
F24 C60 1.343(12) . ?
F25 C61 1.278(10) . ?
F26 C61 1.313(12) . ?
F27 C61 1.309(11) . ?
O4 C29 1.461(11) . ?
O4 C26 1.461(11) . ?
N1 C6 1.347(8) . ?
N1 C2 1.376(9) . ?
N2 C24 1.445(11) . ?
C1 C2 1.488(9) . ?
C1 H1A 0.9900 . ?
C1 H1B 0.9900 . ?
C2 C3 1.402(8) . ?
C3 C4 1.364(11) . ?
C3 H3 0.9500 . ?
C4 C5 1.358(11) . ?
C4 H4 0.9500 . ?
C5 C6 1.404(9) . ?
C5 H5 0.9500 . ?
C6 C7 1.495(10) . ?
C7 H7A 0.9900 . ?
C7 H7B 0.9900 . ?
C8 C10 1.523(14) . ?
C8 C11 1.532(15) . ?
C8 C9 1.544(11) . ?
C9 H9A 0.9800 . ?
C9 H9B 0.9800 . ?
C9 H9C 0.9800 . ?
C10 H10A 0.9800 . ?
C10 H10B 0.9800 . ?
C10 H10C 0.9800 . ?
C11 H11A 0.9800 . ?
C11 H11B 0.9800 . ?
C11 H11C 0.9800 . ?
C12 C13 1.543(11) . ?
C12 C14 1.543(12) . ?
C12 C15 1.550(11) . ?
C13 H13A 0.9800 . ?
C13 H13B 0.9800 . ?
C13 H13C 0.9800 . ?
C14 H14A 0.9800 . ?
C14 H14B 0.9800 . ?
C14 H14C 0.9800 . ?
C15 H15A 0.9800 . ?
C15 H15B 0.9800 . ?
C15 H15C 0.9800 . ?
C16 C17 1.518(11) . ?
C16 C19 1.546(10) . ?
C16 C18 1.563(11) . ?
C17 H17A 0.9800 . ?
C17 H17B 0.9800 . ?
C17 H17C 0.9800 . ?
C18 H18A 0.9800 . ?
C18 H18B 0.9800 . ?
C18 H18C 0.9800 . ?
C19 H19A 0.9800 . ?
C19 H19B 0.9800 . ?
C19 H19C 0.9800 . ?
C20 C21 1.533(13) . ?
C20 C22 1.538(16) . ?
C20 C23 1.545(15) . ?
C21 H21A 0.9800 . ?
C21 H21B 0.9800 . ?
C21 H21C 0.9800 . ?
C22 H22A 0.9800 . ?
C22 H22B 0.9800 . ?
C22 H22C 0.9800 . ?
C23 H23A 0.9800 . ?
C23 H23B 0.9800 . ?
C23 H23C 0.9800 . ?
C24 H24A 0.9800 . ?
C24 H24B 0.9800 . ?
C24 H24C 0.9800 . ?
C26 C27 1.462(17) . ?
C26 H26A 0.9900 . ?
C26 H26B 0.9900 . ?
C27 C28 1.46(2) . ?
C27 H27A 0.9900 . ?
C27 H27B 0.9900 . ?
C28 C29 1.443(15) . ?
C28 H28A 0.9900 . ?
C28 H28B 0.9900 . ?
C29 H29A 0.9900 . ?
C29 H29B 0.9900 . ?
C30 C35 1.394(8) . ?
C30 C31 1.410(8) . ?
C30 B1 1.648(7) . ?
C31 C32 1.388(8) . ?
C31 H31 0.9500 . ?
C32 C33 1.399(10) . ?
C32 C36 1.535(9) . ?
C33 C34 1.399(10) . ?
C33 H33 0.9500 . ?
C34 C35 1.388(8) . ?
C34 C37 1.503(9) . ?
C35 H35 0.9500 . ?
C38 C43 1.401(8) . ?
C38 C39 1.410(9) . ?
C38 B1 1.635(8) . ?
C39 C40 1.385(10) . ?
C39 H39 0.9500 . ?
C40 C41 1.387(14) . ?
C40 C44 1.546(17) . ?
C41 C42 1.392(12) . ?
C41 H41 0.9500 . ?
C42 C43 1.412(9) . ?
C42 C45 1.490(11) . ?
C43 H43 0.9500 . ?
C46 C51 1.385(8) . ?
C46 C47 1.403(8) . ?
C46 B1 1.646(8) . ?
C47 C48 1.396(9) . ?
C47 H47 0.9500 . ?
C48 C49 1.401(11) . ?
C48 C52 1.486(10) . ?
C49 C50 1.373(10) . ?
C49 H49 0.9500 . ?
C50 C51 1.404(8) . ?
C50 C53 1.491(10) . ?
C51 H51 0.9500 . ?
C54 C55 1.398(8) . ?
C54 C59 1.419(8) . ?
C54 B1 1.641(7) . ?
C55 C56 1.392(8) . ?
C55 H55 0.9500 . ?
C56 C57 1.409(11) . ?
C56 C60 1.490(10) . ?
C57 C58 1.362(11) . ?
C57 H57 0.9500 . ?
C58 C59 1.381(8) . ?
C58 C61 1.506(10) . ?
C59 H59 0.9500 . ?

loop_
_geom_torsion_atom_site_label_1
_geom_torsion_atom_site_label_2
_geom_torsion_atom_site_label_3
_geom_torsion_atom_site_label_4
_geom_torsion
_geom_torsion_site_symmetry_1
_geom_torsion_site_symmetry_2
_geom_torsion_site_symmetry_3
_geom_torsion_site_symmetry_4
_geom_torsion_publ_flag
C44 F11A F11B F12 -21.7(10) . . . . ?
F11A F11B F12 C44 21.8(10) . . . . ?
C12 P1 C1 C2 -77.8(5) . . . . ?
C8 P1 C1 C2 167.2(5) . . . . ?
Mo1 P1 C1 C2 45.4(5) . . . . ?
C6 N1 C2 C3 -2.9(8) . . . . ?
Mo1 N1 C2 C3 174.0(5) . . . . ?
C6 N1 C2 C1 176.6(6) . . . . ?
Mo1 N1 C2 C1 -6.5(7) . . . . ?
P1 C1 C2 N1 -33.7(7) . . . . ?
P1 C1 C2 C3 145.7(5) . . . . ?
N1 C2 C3 C4 5.7(9) . . . . ?
C1 C2 C3 C4 -173.8(6) . . . . ?
C2 C3 C4 C5 -3.8(10) . . . . ?
C3 C4 C5 C6 -0.7(10) . . . . ?
C2 N1 C6 C5 -1.7(8) . . . . ?
Mo1 N1 C6 C5 -178.6(4) . . . . ?
C2 N1 C6 C7 175.2(5) . . . . ?
Mo1 N1 C6 C7 -1.6(7) . . . . ?
C4 C5 C6 N1 3.6(9) . . . . ?
C4 C5 C6 C7 -173.3(6) . . . . ?
N1 C6 C7 P2 -33.5(7) . . . . ?
C5 C6 C7 P2 143.4(5) . . . . ?
C16 P2 C7 C6 -73.9(5) . . . . ?
C20 P2 C7 C6 171.7(5) . . . . ?
Mo1 P2 C7 C6 42.4(4) . . . . ?
C1 P1 C12 C13 -68.3(7) . . . . ?
C8 P1 C12 C13 42.2(7) . . . . ?
Mo1 P1 C12 C13 -166.8(5) . . . . ?
C1 P1 C12 C14 51.0(6) . . . . ?
C8 P1 C12 C14 161.4(5) . . . . ?
Mo1 P1 C12 C14 -47.5(6) . . . . ?
C1 P1 C12 C15 169.0(6) . . . . ?
C8 P1 C12 C15 -80.5(6) . . . . ?
Mo1 P1 C12 C15 70.5(6) . . . . ?
C7 P2 C16 C17 55.1(6) . . . . ?
C20 P2 C16 C17 164.8(6) . . . . ?
Mo1 P2 C16 C17 -44.5(6) . . . . ?
C7 P2 C16 C19 175.7(5) . . . . ?
C20 P2 C16 C19 -74.5(6) . . . . ?
Mo1 P2 C16 C19 76.1(5) . . . . ?
C7 P2 C16 C18 -63.5(6) . . . . ?
C20 P2 C16 C18 46.2(7) . . . . ?
Mo1 P2 C16 C18 -163.1(5) . . . . ?
C7 P2 C20 C21 154.8(8) . . . . ?
C16 P2 C20 C21 44.4(9) . . . . ?
Mo1 P2 C20 C21 -101.6(8) . . . . ?
C7 P2 C20 C22 29.7(7) . . . . ?
C16 P2 C20 C22 -80.6(7) . . . . ?
Mo1 P2 C20 C22 133.4(6) . . . . ?
C7 P2 C20 C23 -89.7(7) . . . . ?
C16 P2 C20 C23 160.0(7) . . . . ?
Mo1 P2 C20 C23 14.0(9) . . . . ?
O2 S1 C25 F1 -55.2(8) . . . . ?
O3 S1 C25 F1 -177.1(6) . . . . ?
O1 S1 C25 F1 63.8(7) . . . . ?
O2 S1 C25 F3 65.3(7) . . . . ?
O3 S1 C25 F3 -56.6(8) . . . . ?
O1 S1 C25 F3 -175.8(7) . . . . ?
O2 S1 C25 F2 -175.5(6) . . . . ?
O3 S1 C25 F2 62.6(7) . . . . ?
O1 S1 C25 F2 -56.6(7) . . . . ?
C29 O4 C26 C27 -4.9(14) . . . . ?
Mo1 O4 C26 C27 153.9(10) . . . . ?
O4 C26 C27 C28 20.9(17) . . . . ?
C26 C27 C28 C29 -30.0(19) . . . . ?
C27 C28 C29 O4 26.9(17) . . . . ?
C26 O4 C29 C28 -13.4(14) . . . . ?
Mo1 O4 C29 C28 -171.4(10) . . . . ?
C35 C30 C31 C32 -0.2(8) . . . . ?
B1 C30 C31 C32 -172.5(5) . . . . ?
C30 C31 C32 C33 -0.2(9) . . . . ?
C30 C31 C32 C36 175.4(5) . . . . ?
C31 C32 C33 C34 0.4(9) . . . . ?
C36 C32 C33 C34 -175.3(5) . . . . ?
C32 C33 C34 C35 -0.2(8) . . . . ?
C32 C33 C34 C37 178.6(6) . . . . ?
C33 C34 C35 C30 -0.3(9) . . . . ?
C37 C34 C35 C30 -179.0(6) . . . . ?
C31 C30 C35 C34 0.5(8) . . . . ?
B1 C30 C35 C34 172.4(5) . . . . ?
C31 C32 C36 F4 28.7(11) . . . . ?
C33 C32 C36 F4 -155.5(9) . . . . ?
C31 C32 C36 F6 -88.1(8) . . . . ?
C33 C32 C36 F6 87.6(8) . . . . ?
C31 C32 C36 F5 157.6(7) . . . . ?
C33 C32 C36 F5 -26.6(9) . . . . ?
C35 C34 C37 F8 -36.4(9) . . . . ?
C33 C34 C37 F8 144.9(7) . . . . ?
C35 C34 C37 F7 -158.3(6) . . . . ?
C33 C34 C37 F7 23.0(8) . . . . ?
C35 C34 C37 F9 84.2(8) . . . . ?
C33 C34 C37 F9 -94.6(9) . . . . ?
C43 C38 C39 C40 -0.9(10) . . . . ?
B1 C38 C39 C40 175.7(7) . . . . ?
C38 C39 C40 C41 1.1(14) . . . . ?
C38 C39 C40 C44 -178.5(9) . . . . ?
C39 C40 C41 C42 -1.5(15) . . . . ?
C44 C40 C41 C42 178.1(10) . . . . ?
C40 C41 C42 C43 1.8(13) . . . . ?
C40 C41 C42 C45 -177.4(9) . . . . ?
C39 C38 C43 C42 1.2(9) . . . . ?
B1 C38 C43 C42 -175.2(6) . . . . ?
C41 C42 C43 C38 -1.7(11) . . . . ?
C45 C42 C43 C38 177.5(6) . . . . ?
F11A F11B C44 F10 -77.8(18) . . . . ?
F12 F11B C44 F10 79.1(18) . . . . ?
F12 F11B C44 F11A 156.9(10) . . . . ?
F11A F11B C44 F12 -156.9(10) . . . . ?
F11A F11B C44 C40 97.2(12) . . . . ?
F12 F11B C44 C40 -105.9(12) . . . . ?
F11B F11A C44 F10 135.9(14) . . . . ?
F11B F11A C44 F12 36.7(17) . . . . ?
F11B F11A C44 C40 -109.1(13) . . . . ?
F11B F12 C44 F10 -135.6(14) . . . . ?
F11B F12 C44 F11A -36.1(17) . . . . ?
F11B F12 C44 C40 108.2(13) . . . . ?
C39 C40 C44 F10 -47.5(15) . . . . ?
C41 C40 C44 F10 132.9(11) . . . . ?
C39 C40 C44 F11B 136.4(12) . . . . ?
C41 C40 C44 F11B -43.2(17) . . . . ?
C39 C40 C44 F11A -147.6(10) . . . . ?
C41 C40 C44 F11A 32.8(15) . . . . ?
C39 C40 C44 F12 54.7(14) . . . . ?
C41 C40 C44 F12 -124.9(12) . . . . ?
C41 C42 C45 F15 97.3(9) . . . . ?
C43 C42 C45 F15 -82.0(9) . . . . ?
C41 C42 C45 F13 -21.9(12) . . . . ?
C43 C42 C45 F13 158.8(7) . . . . ?
C41 C42 C45 F14 -142.8(8) . . . . ?
C43 C42 C45 F14 37.9(10) . . . . ?
C51 C46 C47 C48 -1.9(8) . . . . ?
B1 C46 C47 C48 -173.8(5) . . . . ?
C46 C47 C48 C49 1.6(10) . . . . ?
C46 C47 C48 C52 177.2(6) . . . . ?
C47 C48 C49 C50 -2.4(10) . . . . ?
C52 C48 C49 C50 -178.0(7) . . . . ?
C48 C49 C50 C51 3.5(10) . . . . ?
C48 C49 C50 C53 177.8(7) . . . . ?
C47 C46 C51 C50 3.1(9) . . . . ?
B1 C46 C51 C50 175.3(5) . . . . ?
C49 C50 C51 C46 -4.0(10) . . . . ?
C53 C50 C51 C46 -178.6(6) . . . . ?
C47 C48 C52 F16 -86.5(10) . . . . ?
C49 C48 C52 F16 89.1(10) . . . . ?
C47 C48 C52 F17 149.0(8) . . . . ?
C49 C48 C52 F17 -35.4(11) . . . . ?
C47 C48 C52 F18 30.0(10) . . . . ?
C49 C48 C52 F18 -154.4(7) . . . . ?
C49 C50 C53 F20 130.6(7) . . . . ?
C51 C50 C53 F20 -54.8(9) . . . . ?
C49 C50 C53 F21 12.7(11) . . . . ?
C51 C50 C53 F21 -172.8(7) . . . . ?
C49 C50 C53 F19 -111.7(8) . . . . ?
C51 C50 C53 F19 62.8(9) . . . . ?
C59 C54 C55 C56 -0.1(9) . . . . ?
B1 C54 C55 C56 -171.3(5) . . . . ?
C54 C55 C56 C57 -0.6(10) . . . . ?
C54 C55 C56 C60 175.7(6) . . . . ?
C55 C56 C57 C58 0.1(9) . . . . ?
C60 C56 C57 C58 -176.2(6) . . . . ?
C56 C57 C58 C59 1.0(9) . . . . ?
C56 C57 C58 C61 179.0(6) . . . . ?
C57 C58 C59 C54 -1.7(9) . . . . ?
C61 C58 C59 C54 -179.6(6) . . . . ?
C55 C54 C59 C58 1.2(8) . . . . ?
B1 C54 C59 C58 172.2(5) . . . . ?
C55 C56 C60 F23 39.2(11) . . . . ?
C57 C56 C60 F23 -144.6(8) . . . . ?
C55 C56 C60 F22 -93.6(9) . . . . ?
C57 C56 C60 F22 82.7(10) . . . . ?
C55 C56 C60 F24 149.8(8) . . . . ?
C57 C56 C60 F24 -33.9(10) . . . . ?
C57 C58 C61 F25 -77.2(12) . . . . ?
C59 C58 C61 F25 100.7(11) . . . . ?
C57 C58 C61 F27 41.7(10) . . . . ?
C59 C58 C61 F27 -140.3(8) . . . . ?
C57 C58 C61 F26 153.3(8) . . . . ?
C59 C58 C61 F26 -28.8(11) . . . . ?
C43 C38 B1 C54 -26.1(7) . . . . ?
C39 C38 B1 C54 157.5(5) . . . . ?
C43 C38 B1 C46 95.5(6) . . . . ?
C39 C38 B1 C46 -80.8(6) . . . . ?
C43 C38 B1 C30 -141.9(5) . . . . ?
C39 C38 B1 C30 41.8(7) . . . . ?
C55 C54 B1 C38 -45.9(7) . . . . ?
C59 C54 B1 C38 143.7(5) . . . . ?
C55 C54 B1 C46 -162.3(5) . . . . ?
C59 C54 B1 C46 27.2(7) . . . . ?
C55 C54 B1 C30 75.1(6) . . . . ?
C59 C54 B1 C30 -95.3(6) . . . . ?
C51 C46 B1 C38 -76.2(6) . . . . ?
C47 C46 B1 C38 95.5(6) . . . . ?
C51 C46 B1 C54 45.5(7) . . . . ?
C47 C46 B1 C54 -142.9(5) . . . . ?
C51 C46 B1 C30 162.0(5) . . . . ?
C47 C46 B1 C30 -26.3(7) . . . . ?
C35 C30 B1 C38 27.1(7) . . . . ?
C31 C30 B1 C38 -161.1(5) . . . . ?
C35 C30 B1 C54 -94.1(6) . . . . ?
C31 C30 B1 C54 77.6(6) . . . . ?
C35 C30 B1 C46 144.0(5) . . . . ?
C31 C30 B1 C46 -44.2(6) . . . . ?
